data_2008064
loop_
_publ_author_name
'Foucher, Daniel A.'
'Lough, Alan J.'
'Park, Peter'

_publ_section_title
;
 1,1'-Diiodo-3,3'-bis(trimethylsilyl)ferrocene
;
_journal_issue 1
_journal_name_full 'Acta Crystallographica Section C'
_journal_page_first 33
_journal_page_last 35
_journal_paper_doi 10.1107/S0108270198009792
_journal_volume 55
_journal_year 1999
_chemical_formula_sum 'C16 H24 Fe I2 Si2'
_chemical_formula_weight 582.18
_chemical_name_systematic
;
 1,1'-Diiodo-3,3'-bis(trimethylsilyl)ferrocene
;
_space_group_IT_number 14
_symmetry_cell_setting monoclinic
_symmetry_space_group_name_Hall '-P 2yn'
_symmetry_space_group_name_H-M 'P 1 21/n 1'
_cell_angle_alpha 90.00
_cell_angle_beta 93.128(8)
_cell_angle_gamma 90.00
_cell_formula_units_Z 4
_cell_length_a 12.0436(9)
_cell_length_b 9.1870(5)
_cell_length_c 18.7995(10)
_cell_measurement_reflns_used 47
_cell_measurement_temperature 173(2)
_cell_measurement_theta_max 22.95
_cell_measurement_theta_min 5.25
_cell_volume 2077.0(2)
_computing_cell_refinement XSCANS
_computing_data_collection 'XSCANS (Siemens 1994)'
_computing_data_reduction XSCANS
_computing_molecular_graphics SHELXTL/PC
_computing_publication_material SHELXTL/PC
_computing_structure_refinement SHELXTL/PC
_computing_structure_solution 'SHELXTL/PC (Sheldrick 1995)'
_diffrn_ambient_temperature 173(2)
_diffrn_measurement_device 'Siemens P4'
_diffrn_measurement_method '\w scans'
_diffrn_radiation_monochromator graphite
_diffrn_radiation_source 'fine-focus sealed tube'
_diffrn_radiation_type MoK\a
_diffrn_radiation_wavelength 0.71073
_diffrn_reflns_av_R_equivalents 0.032
_diffrn_reflns_av_sigmaI/netI 0.044
_diffrn_reflns_limit_h_max 16
_diffrn_reflns_limit_h_min -15
_diffrn_reflns_limit_k_max 12
_diffrn_reflns_limit_k_min -9
_diffrn_reflns_limit_l_max 26
_diffrn_reflns_limit_l_min -26
_diffrn_reflns_number 6305
_diffrn_reflns_theta_max 30.01
_diffrn_reflns_theta_min 2.79
_diffrn_standards_decay_% '< 2'
_diffrn_standards_interval_count 97
_diffrn_standards_number 3
_exptl_absorpt_coefficient_mu 3.807
_exptl_absorpt_correction_T_max 0.358
_exptl_absorpt_correction_T_min 0.117
_exptl_absorpt_correction_type 'semi-empirical via \y-scans (Sheldrick, 1995)'
_exptl_crystal_colour orange--red
_exptl_crystal_density_diffrn 1.862
_exptl_crystal_density_meas ?
_exptl_crystal_description needle
_exptl_crystal_F_000 1120
_exptl_crystal_size_max 0.52
_exptl_crystal_size_mid 0.38
_exptl_crystal_size_min 0.27
_refine_diff_density_max 1.085
_refine_diff_density_min -1.159
_refine_ls_extinction_coef 0.00113(15)
_refine_ls_extinction_method SHELXTL/PC
_refine_ls_goodness_of_fit_all 0.922
_refine_ls_goodness_of_fit_obs 1.021
_refine_ls_hydrogen_treatment 'H atoms riding'
_refine_ls_matrix_type full
_refine_ls_number_parameters 197
_refine_ls_number_reflns 6047
_refine_ls_number_restraints 0
_refine_ls_restrained_S_all 0.922
_refine_ls_restrained_S_obs 1.021
_refine_ls_R_factor_all 0.056
_refine_ls_R_factor_obs 0.038
_refine_ls_shift/esd_max 0.001
_refine_ls_shift/esd_mean 0.000
_refine_ls_structure_factor_coef Fsqd
_refine_ls_weighting_details 'w = 1/[\s^2^(Fo^2^)+(0.0558P)^2^] where P=(Fo^2^+2Fc^2^)/3'
_refine_ls_weighting_scheme calc
_refine_ls_wR_factor_all 0.098
_refine_ls_wR_factor_obs 0.092
_reflns_number_observed 4398
_reflns_number_total 6047
_reflns_observed_criterion I>2\s(I)
_cod_data_source_file fg1467.cif
_cod_data_source_block s9585
_cod_depositor_comments
;
The following automatic conversions were performed:
'_symmetry_cell_setting' value 'Monoclinic' changed to 'monoclinic'
according to '/home/saulius/struct/CIF-dictionaries/cif_core.dic'
dictionary named 'cif_core.dic' version 2.4.1 from
2010-06-29.

'_geom_bond_publ_flag' value 'Y' changed to 'y' according to
'/home/saulius/struct/CIF-dictionaries/cif_core.dic' dictionary named
'cif_core.dic' version 2.4.1 from 2010-06-29 (4 times).

Automatic conversion script
Id: cif_fix_enum 1527 2010-12-29 10:47:43Z saulius 

The following automatic conversions were performed:

'_exptl_crystal_density_meas' value 'not measured' was changed to '?'
- the value is perceived as not measured.

Automatic conversion script
Id: cif_fix_values 3008 2015-01-20 13:52:24Z robertas 

The following automatic conversions were performed:

'_refine_ls_weighting_scheme' value 'calc w =
1/[\s^2^(Fo^2^)+(0.0558P)^2^] where P=(Fo^2^+2Fc^2^)/3' was changed
to 'calc'. New tag '_refine_ls_weighting_details' was created. The
value of the new tag was set to 'w = 1/[\s^2^(Fo^2^)+(0.0558P)^2^]
where P=(Fo^2^+2Fc^2^)/3'.

Automatic conversion script
Id: cif_fix_values 3143 2015-03-26 13:38:13Z robertas 
;
_cod_original_sg_symbol_H-M 'P 21/n'
_cod_original_formula_sum '[Fe (C8 H12 I Si)2]'
_cod_database_code 2008064
_cod_database_fobs_code 2008064

loop_
_symmetry_equiv_pos_as_xyz
'x, y, z'
'-x+1/2, y+1/2, -z+1/2'
'-x, -y, -z'
'x-1/2, -y-1/2, z-1/2'

loop_
_atom_site_aniso_label
_atom_site_aniso_U_11
_atom_site_aniso_U_22
_atom_site_aniso_U_33
_atom_site_aniso_U_12
_atom_site_aniso_U_13
_atom_site_aniso_U_23
I1 0.0467(2) 0.0612(2) 0.03444(13) -0.01117(14) 0.00834(11) -0.00384(11)
I2 0.0539(2) 0.02881(12) 0.04083(13) 0.00993(11) 0.00025(11) 0.00136(9)
Fe1 0.0174(2) 0.0219(2) 0.0293(2) -0.0018(2) -0.0006(2) -0.0021(2)
Si1 0.0197(5) 0.0447(6) 0.0389(5) 0.0041(4) 0.0024(4) 0.0023(4)
Si2 0.0177(5) 0.0325(5) 0.0371(4) -0.0026(4) -0.0045(4) 0.0015(4)
C1 0.028(2) 0.032(2) 0.034(2) -0.0052(14) 0.0009(13) -0.0047(12)
C2 0.025(2) 0.0295(15) 0.0334(15) -0.0033(14) -0.0038(13) -0.0032(12)
C3 0.019(2) 0.0276(14) 0.0358(15) -0.0048(13) -0.0029(12) -0.0028(12)
C4 0.032(2) 0.0246(14) 0.038(2) -0.0011(14) -0.0025(15) -0.0024(12)
C5 0.028(2) 0.0261(15) 0.043(2) -0.0007(14) 0.0016(15) -0.0096(13)
C6 0.025(2) 0.0206(13) 0.0351(15) 0.0011(13) -0.0045(13) -0.0007(11)
C7 0.022(2) 0.0276(14) 0.0321(15) -0.0053(13) 0.0008(12) -0.0020(12)
C8 0.020(2) 0.032(2) 0.0320(15) -0.0062(13) -0.0018(12) -0.0023(12)
C9 0.021(2) 0.0293(14) 0.0294(13) -0.0026(13) -0.0019(12) -0.0005(12)
C10 0.024(2) 0.0282(15) 0.0302(14) -0.0020(13) 0.0035(13) -0.0050(11)
C11 0.031(2) 0.065(3) 0.047(2) 0.010(2) 0.012(2) -0.001(2)
C12 0.024(2) 0.076(3) 0.055(2) 0.004(2) -0.007(2) -0.004(2)
C13 0.039(3) 0.047(2) 0.071(3) 0.013(2) 0.007(2) 0.016(2)
C14 0.028(2) 0.054(2) 0.063(3) -0.017(2) -0.009(2) 0.001(2)
C15 0.029(2) 0.047(2) 0.044(2) 0.007(2) -0.001(2) 0.008(2)
C16 0.032(2) 0.041(2) 0.041(2) -0.002(2) -0.001(2) 0.0074(15)

loop_
_atom_site_label
_atom_site_fract_x
_atom_site_fract_y
_atom_site_fract_z
_atom_site_U_iso_or_equiv
_atom_site_thermal_displace_type
_atom_site_calc_flag
_atom_site_refinement_flags
_atom_site_occupancy
_atom_site_disorder_group
_atom_site_type_symbol
I1 0.84012(3) 0.29840(3) -0.081548(14) 0.04721(10) Uani d . 1 . I
I2 0.70134(3) 0.68293(3) 0.088827(13) 0.04126(9) Uani d . 1 . I
Fe1 0.77164(4) 0.29263(5) 0.10707(2) 0.02295(10) Uani d . 1 . Fe
Si1 1.05036(9) 0.22722(13) 0.16132(6) 0.0344(2) Uani d . 1 . Si
Si2 0.49196(8) 0.19874(11) 0.13213(5) 0.0293(2) Uani d . 1 . Si
C1 0.7580(3) 0.2224(4) 0.0052(2) 0.0312(7) Uani d . 1 . C
C2 0.6533(3) 0.2717(4) 0.0261(2) 0.0295(7) Uani d . 1 . C
H2A 0.6087(3) 0.3527(4) 0.0035(2) 0.035 Uiso calc R 1 . H
C3 0.6232(3) 0.1874(4) 0.0855(2) 0.0275(6) Uani d . 1 . C
C4 0.7115(3) 0.0865(4) 0.0996(2) 0.0317(7) Uani d . 1 . C
H4A 0.7150(3) 0.0134(4) 0.1391(2) 0.038 Uiso calc R 1 . H
C5 0.7946(3) 0.1074(4) 0.0503(2) 0.0324(7) Uani d . 1 . C
H5A 0.8654(3) 0.0512(4) 0.0477(2) 0.039 Uiso calc R 1 . H
C6 0.7843(3) 0.5056(3) 0.1338(2) 0.0273(6) Uani d . 1 . C
C7 0.8880(3) 0.4521(4) 0.1142(2) 0.0272(6) Uani d . 1 . C
H7A 0.9312(3) 0.4892(4) 0.0740(2) 0.033 Uiso calc R 1 . H
C8 0.9209(3) 0.3353(4) 0.1612(2) 0.0282(7) Uani d . 1 . C
C9 0.8329(3) 0.3199(4) 0.2088(2) 0.0267(6) Uani d . 1 . C
H9A 0.8304(3) 0.2451(4) 0.2473(2) 0.032 Uiso calc R 1 . H
C10 0.7492(3) 0.4240(3) 0.1924(2) 0.0274(7) Uani d . 1 . C
H10A 0.6788(3) 0.4375(3) 0.2174(2) 0.033 Uiso calc R 1 . H
C11 1.1008(4) 0.2241(6) 0.0706(2) 0.0473(10) Uani d . 1 . C
H11A 1.129(3) 0.3206(12) 0.0587(7) 0.071 Uiso calc R 1 . H
H11B 1.0396(8) 0.198(4) 0.0366(3) 0.071 Uiso calc R 1 . H
H11C 1.161(2) 0.152(3) 0.0682(5) 0.071 Uiso calc R 1 . H
C12 1.1554(4) 0.3151(6) 0.2228(3) 0.0520(11) Uani d . 1 . C
H12A 1.171(2) 0.4134(15) 0.2058(10) 0.078 Uiso calc R 1 . H
H12B 1.2240(10) 0.258(2) 0.2247(14) 0.078 Uiso calc R 1 . H
H12C 1.1269(12) 0.321(4) 0.2706(5) 0.078 Uiso calc R 1 . H
C13 1.0216(4) 0.0420(5) 0.1948(3) 0.0519(11) Uani d . 1 . C
H13A 0.965(2) -0.0049(15) 0.1631(11) 0.078 Uiso calc R 1 . H
H13B 0.994(3) 0.0487(6) 0.2429(8) 0.078 Uiso calc R 1 . H
H13C 1.0900(8) -0.0158(13) 0.1962(18) 0.078 Uiso calc R 1 . H
C14 0.4001(4) 0.0521(5) 0.0952(2) 0.0487(10) Uani d . 1 . C
H14A 0.4398(10) -0.0410(8) 0.0982(17) 0.073 Uiso calc R 1 . H
H14B 0.379(2) 0.074(2) 0.0453(6) 0.073 Uiso calc R 1 . H
H14D 0.3333(14) 0.046(3) 0.1226(12) 0.073 Uiso calc R 1 . H
C15 0.4297(4) 0.3811(5) 0.1147(2) 0.0402(9) Uani d . 1 . C
H15A 0.3651(16) 0.3937(14) 0.1436(13) 0.060 Uiso calc R 1 . H
H15D 0.406(2) 0.3893(13) 0.0641(4) 0.060 Uiso calc R 1 . H
H15B 0.4849(9) 0.4565(5) 0.1271(16) 0.060 Uiso calc R 1 . H
C16 0.5182(4) 0.1668(4) 0.2287(2) 0.0380(8) Uani d . 1 . C
H16D 0.553(2) 0.0711(15) 0.2363(2) 0.057 Uiso calc R 1 . H
H16A 0.4476(5) 0.170(3) 0.2523(3) 0.057 Uiso calc R 1 . H
H16B 0.568(2) 0.242(2) 0.2488(4) 0.057 Uiso calc R 1 . H

loop_
_atom_type_symbol
_atom_type_description
_atom_type_scat_dispersion_real
_atom_type_scat_dispersion_imag
_atom_type_scat_source
C C 0.0033 0.0016 'International Tables Vol C Tables 4.2.6.8 and 6.1.1.4'
H H 0.0000 0.0000 'International Tables Vol C Tables 4.2.6.8 and 6.1.1.4'
Si Si 0.0817 0.0704 'International Tables Vol C Tables 4.2.6.8 and 6.1.1.4'
Fe Fe 0.3463 0.8444 'International Tables Vol C Tables 4.2.6.8 and 6.1.1.4'
I I -0.4742 1.8119 'International Tables Vol C Tables 4.2.6.8 and 6.1.1.4'

loop_
_geom_angle_atom_site_label_1
_geom_angle_atom_site_label_2
_geom_angle_atom_site_label_3
_geom_angle
_geom_angle_publ_flag
C10 Fe1 C8 69.33(14) ?
C3 Fe1 C8 156.43(14) ?
C11 Si1 C8 109.2(2) ?
C11 Si1 C12 109.6(2) ?
C8 Si1 C12 108.3(2) ?
C11 Si1 C13 112.2(2) ?
C8 Si1 C13 108.7(2) ?
C12 Si1 C13 108.8(2) ?
C16 Si2 C3 110.6(2) ?
C16 Si2 C14 108.6(2) ?
C3 Si2 C14 106.8(2) ?
C16 Si2 C15 111.3(2) ?
C3 Si2 C15 108.3(2) ?
C14 Si2 C15 111.3(2) ?
C5 C1 C2 109.1(3) ?
C5 C1 Fe1 70.3(2) ?
C2 C1 Fe1 70.2(2) ?
C5 C1 I1 125.3(3) y
C2 C1 I1 125.5(3) y
Fe1 C1 I1 128.4(2) ?
C1 C2 C3 108.3(3) ?
C1 C2 Fe1 68.9(2) ?
C3 C2 Fe1 70.3(2) ?
C2 C3 C4 106.3(3) ?
C2 C3 Si2 127.0(3) y
C4 C3 Si2 126.6(3) y
C2 C3 Fe1 69.0(2) ?
C4 C3 Fe1 68.7(2) ?
Si2 C3 Fe1 129.5(2) y
C5 C4 C3 109.7(3) ?
C5 C4 Fe1 69.9(2) ?
C3 C4 Fe1 70.5(2) ?
C1 C5 C4 106.7(3) ?
C1 C5 Fe1 69.0(2) ?
C4 C5 Fe1 69.4(2) ?
C7 C6 C10 108.9(3) ?
C7 C6 Fe1 69.8(2) ?
C10 C6 Fe1 70.1(2) ?
C7 C6 I2 125.7(2) y
C10 C6 I2 125.2(3) y
Fe1 C6 I2 129.2(2) y
C6 C7 C8 108.6(3) ?
C6 C7 Fe1 69.5(2) ?
C8 C7 Fe1 70.5(2) ?
C9 C8 C7 105.7(3) ?
C9 C8 Si1 126.8(3) y
C7 C8 Si1 127.5(3) y
C9 C8 Fe1 68.5(2) ?
C7 C8 Fe1 68.4(2) ?
Si1 C8 Fe1 127.8(2) y
C10 C9 C8 109.9(3) ?
C10 C9 Fe1 70.0(2) ?
C8 C9 Fe1 70.5(2) ?
C9 C10 C6 106.8(3) ?
C9 C10 Fe1 69.3(2) ?
C6 C10 Fe1 69.1(2) ?

loop_
_geom_bond_atom_site_label_1
_geom_bond_atom_site_label_2
_geom_bond_site_symmetry_2
_geom_bond_distance
_geom_bond_publ_flag
I1 C1 . 2.074(4) y
I2 C6 . 2.067(3) y
Fe1 C1 . 2.019(3) ?
Fe1 C6 . 2.024(3) ?
Fe1 C7 . 2.027(3) ?
Fe1 C9 . 2.027(3) ?
Fe1 C4 . 2.029(3) ?
Fe1 C5 . 2.036(3) ?
Fe1 C2 . 2.036(3) ?
Fe1 C10 . 2.037(3) ?
Fe1 C3 . 2.053(3) ?
Fe1 C8 . 2.054(3) ?
Si1 C11 . 1.842(4) ?
Si1 C8 . 1.849(4) y
Si1 C12 . 1.852(5) ?
Si1 C13 . 1.854(4) ?
Si2 C16 . 1.850(4) ?
Si2 C3 . 1.852(4) y
Si2 C14 . 1.854(4) ?
Si2 C15 . 1.858(4) ?
C1 C5 . 1.410(5) ?
C1 C2 . 1.415(5) ?
C2 C3 . 1.421(5) ?
C3 C4 . 1.425(5) ?
C4 C5 . 1.414(5) ?
C6 C7 . 1.409(5) ?
C6 C10 . 1.417(4) ?
C7 C8 . 1.432(5) ?
C8 C9 . 1.430(5) ?
C9 C10 . 1.411(5) ?
